data_4023177
loop_
_publ_author_name
'Zhijian Liu'
'Feng Shi'
'Pablo D. G. Mart\'inez'
'Cristiano Raminelli'
'Richard C. Larock'

_publ_contact_author_email ellern@iastate.edu
_publ_contact_author_fax +1-515-2945717
_publ_contact_author_phone +1-515-2947956
_publ_section_title
;
 Synthesis of Indazoles by the [3+2] Cycloaddition of Diazo Compounds
 with Arynes and Subsequent Acyl Migration
;
_journal_name_full 'Journal of Organic Chemistry'
_journal_page_first 219
_journal_page_last 226
_journal_paper_doi 10.1021/jo702062n
_journal_volume 73
_journal_year 2008
_chemical_formula_sum 'C13 H14 N2 O4'
_chemical_formula_weight 262.26
_chemical_name_systematic
; 
 ? 
;
_space_group_IT_number 14
_symmetry_cell_setting monoclinic
_symmetry_space_group_name_Hall '-P 2ybc'
_symmetry_space_group_name_H-M 'P 1 21/c 1'
_atom_sites_solution_hydrogens geom
_atom_sites_solution_primary direct
_atom_sites_solution_secondary difmap
_audit_creation_method SHELXL-97
_cell_angle_alpha 90.00
_cell_angle_beta 99.188(4)
_cell_angle_gamma 90.00
_cell_formula_units_Z 4
_cell_length_a 7.5146(15)
_cell_length_b 8.3627(16)
_cell_length_c 20.760(4)
_cell_measurement_reflns_used 928
_cell_measurement_temperature 298(2)
_cell_measurement_theta_max 26.60
_cell_measurement_theta_min 2.63
_cell_volume 1287.9(4)
_computing_cell_refinement 'Bruker SMART'
_computing_data_collection 'Bruker SMART'
_computing_data_reduction 'Bruker SAINT'
_computing_molecular_graphics 'Bruker SHELXTL'
_computing_publication_material 'Bruker SHELXTL'
_computing_structure_refinement 'SHELXL-97 (Sheldrick, 1997)'
_computing_structure_solution 'SHELXS-97 (Sheldrick, 1990)'
_diffrn_ambient_temperature 298(2)
_diffrn_measured_fraction_theta_full 1.000
_diffrn_measured_fraction_theta_max 0.997
_diffrn_measurement_device_type 'CCD area detector'
_diffrn_measurement_method 'phi and omega scans'
_diffrn_radiation_monochromator graphite
_diffrn_radiation_source 'fine-focus sealed tube'
_diffrn_radiation_type MoK\a
_diffrn_radiation_wavelength 0.71073
_diffrn_reflns_av_R_equivalents 0.0343
_diffrn_reflns_av_sigmaI/netI 0.0281
_diffrn_reflns_limit_h_max 9
_diffrn_reflns_limit_h_min -10
_diffrn_reflns_limit_k_max 11
_diffrn_reflns_limit_k_min -11
_diffrn_reflns_limit_l_max 27
_diffrn_reflns_limit_l_min -27
_diffrn_reflns_number 13214
_diffrn_reflns_theta_full 25.00
_diffrn_reflns_theta_max 28.26
_diffrn_reflns_theta_min 1.99
_exptl_absorpt_coefficient_mu 0.102
_exptl_absorpt_correction_T_max 0.96
_exptl_absorpt_correction_T_min 0.82
_exptl_absorpt_correction_type multi-scan
_exptl_crystal_colour colourless
_exptl_crystal_density_diffrn 1.353
_exptl_crystal_density_meas ?
_exptl_crystal_density_method 'not measured'
_exptl_crystal_description prism
_exptl_crystal_F_000 552
_exptl_crystal_size_max 0.40
_exptl_crystal_size_mid 0.30
_exptl_crystal_size_min 0.25
_refine_diff_density_max 0.340
_refine_diff_density_min -0.176
_refine_diff_density_rms 0.039
_refine_ls_extinction_method none
_refine_ls_goodness_of_fit_ref 1.037
_refine_ls_hydrogen_treatment constr
_refine_ls_matrix_type full
_refine_ls_number_parameters 174
_refine_ls_number_reflns 3161
_refine_ls_number_restraints 0
_refine_ls_restrained_S_all 1.037
_refine_ls_R_factor_all 0.0793
_refine_ls_R_factor_gt 0.0509
_refine_ls_shift/su_max 0.000
_refine_ls_shift/su_mean 0.000
_refine_ls_structure_factor_coef Fsqd
_refine_ls_weighting_details 'calc w=1/[\s^2^(Fo^2^)+(0.0814P)^2^+0.3190P] where P=(Fo^2^+2Fc^2^)/3'
_refine_ls_weighting_scheme calc
_refine_ls_wR_factor_gt 0.1411
_refine_ls_wR_factor_ref 0.1622
_reflns_number_gt 2128
_reflns_number_total 3161
_reflns_threshold_expression >2sigma(I)
_cod_data_source_file jo702062n-File001.cif
_cod_data_source_block lar15
_cod_depositor_comments
;
The following automatic conversions were performed:
'_symmetry_cell_setting' value 'Monoclinic' changed to 'monoclinic'
according to '/home/saulius/struct/CIF-dictionaries/cif_core.dic'
dictionary named 'cif_core.dic' version 2.4.1 from 2010-06-29.

Automatic conversion script
Id: cif_fix_enum 1527 2010-12-29 10:47:43Z saulius 

The following automatic conversions were performed:

'_exptl_crystal_density_meas' value 'none' was changed to '?' - the
value is perceived as not measured.

Automatic conversion script
Id: cif_fix_values 3008 2015-01-20 13:52:24Z robertas 
;
_cod_original_sg_symbol_H-M 'P 21/c'
_cod_database_code 4023177

loop_
_symmetry_equiv_pos_as_xyz
'x, y, z'
'-x, y+1/2, -z+1/2'
'-x, -y, -z'
'x, -y-1/2, z-1/2'

loop_
_atom_site_label
_atom_site_type_symbol
_atom_site_fract_x
_atom_site_fract_y
_atom_site_fract_z
_atom_site_U_iso_or_equiv
_atom_site_adp_type
_atom_site_occupancy
_atom_site_symmetry_multiplicity
_atom_site_calc_flag
_atom_site_refinement_flags
_atom_site_disorder_assembly
_atom_site_disorder_group
C1 C 0.2325(2) 0.4989(2) 0.02657(8) 0.0434(4) Uani 1 1 d . . .
C2 C 0.2272(3) 0.3574(2) -0.00953(10) 0.0558(5) Uani 1 1 d . . .
H2 H 0.2552 0.3554 -0.0516 0.067 Uiso 1 1 calc R . .
C3 C 0.1788(3) 0.2226(3) 0.02031(12) 0.0646(6) Uani 1 1 d . . .
H3 H 0.1740 0.1260 -0.0021 0.077 Uiso 1 1 calc R . .
C4 C 0.1362(3) 0.2246(3) 0.08324(12) 0.0670(6) Uani 1 1 d . . .
H4 H 0.1042 0.1295 0.1016 0.080 Uiso 1 1 calc R . .
C5 C 0.1403(3) 0.3629(2) 0.11860(11) 0.0565(5) Uani 1 1 d . . .
H5 H 0.1109 0.3638 0.1604 0.068 Uiso 1 1 calc R . .
C6 C 0.1903(2) 0.5025(2) 0.08937(8) 0.0435(4) Uani 1 1 d . . .
C7 C 0.3258(2) 0.7129(2) -0.04650(8) 0.0480(4) Uani 1 1 d . . .
C8 C 0.4105(3) 0.9418(3) -0.10147(11) 0.0715(7) Uani 1 1 d . . .
H8A H 0.5012 1.0224 -0.0874 0.086 Uiso 1 1 calc R . .
H8B H 0.4642 0.8612 -0.1259 0.086 Uiso 1 1 calc R . .
C9 C 0.2586(4) 1.0151(4) -0.14322(12) 0.0875(8) Uani 1 1 d . . .
H9A H 0.1731 0.9340 -0.1599 0.131 Uiso 1 1 calc R . .
H9B H 0.3005 1.0684 -0.1789 0.131 Uiso 1 1 calc R . .
H9C H 0.2020 1.0913 -0.1184 0.131 Uiso 1 1 calc R . .
C10 C 0.2143(2) 0.6644(2) 0.10949(8) 0.0398(4) Uani 1 1 d . . .
C11 C 0.1864(3) 0.7292(2) 0.17228(8) 0.0485(4) Uani 1 1 d . . .
C12 C 0.2427(4) 0.9397(3) 0.24822(10) 0.0734(7) Uani 1 1 d . . .
H12A H 0.1226 0.9835 0.2467 0.088 Uiso 1 1 calc R . .
H12B H 0.2607 0.8576 0.2816 0.088 Uiso 1 1 calc R . .
C13 C 0.3751(5) 1.0647(4) 0.26387(13) 0.0953(9) Uani 1 1 d . . .
H13A H 0.4939 1.0197 0.2676 0.143 Uiso 1 1 calc R . .
H13B H 0.3603 1.1136 0.3045 0.143 Uiso 1 1 calc R . .
H13C H 0.3593 1.1438 0.2299 0.143 Uiso 1 1 calc R . .
N1 N 0.2776(2) 0.65577(18) 0.01288(7) 0.0465(4) Uani 1 1 d . . .
N2 N 0.26683(19) 0.75549(17) 0.06377(6) 0.0432(3) Uani 1 1 d . . .
O1 O 0.3384(2) 0.62415(19) -0.09071(7) 0.0680(4) Uani 1 1 d . . .
O2 O 0.3527(2) 0.86830(17) -0.04458(6) 0.0589(4) Uani 1 1 d . . .
O3 O 0.2607(2) 0.87064(16) 0.18513(6) 0.0570(4) Uani 1 1 d . . .
O4 O 0.1076(3) 0.6562(2) 0.20827(8) 0.0868(6) Uani 1 1 d . . .

loop_
_atom_site_aniso_label
_atom_site_aniso_U_11
_atom_site_aniso_U_22
_atom_site_aniso_U_33
_atom_site_aniso_U_23
_atom_site_aniso_U_13
_atom_site_aniso_U_12
C1 0.0419(9) 0.0447(9) 0.0418(9) -0.0005(7) 0.0009(7) 0.0014(7)
C2 0.0582(11) 0.0508(11) 0.0568(11) -0.0106(9) 0.0039(9) 0.0019(8)
C3 0.0679(13) 0.0459(11) 0.0772(15) -0.0112(10) 0.0036(11) 0.0010(9)
C4 0.0710(14) 0.0433(10) 0.0856(16) 0.0095(11) 0.0091(12) -0.0044(10)
C5 0.0601(12) 0.0500(11) 0.0598(12) 0.0104(9) 0.0105(9) -0.0020(9)
C6 0.0432(9) 0.0442(9) 0.0418(9) 0.0025(7) 0.0030(7) 0.0000(7)
C7 0.0503(10) 0.0592(11) 0.0347(8) -0.0025(8) 0.0079(7) -0.0006(8)
C8 0.0868(16) 0.0800(15) 0.0521(12) 0.0097(11) 0.0249(11) -0.0176(13)
C9 0.113(2) 0.097(2) 0.0564(13) 0.0227(13) 0.0241(14) 0.0134(16)
C10 0.0446(9) 0.0421(8) 0.0324(8) 0.0020(6) 0.0049(6) -0.0016(7)
C11 0.0565(11) 0.0546(11) 0.0354(8) 0.0038(8) 0.0099(7) -0.0017(8)
C12 0.0965(17) 0.0854(16) 0.0440(11) -0.0188(11) 0.0281(11) -0.0086(13)
C13 0.132(3) 0.097(2) 0.0599(15) -0.0288(14) 0.0249(15) -0.0257(18)
N1 0.0553(9) 0.0480(8) 0.0359(7) -0.0036(6) 0.0069(6) -0.0021(6)
N2 0.0528(8) 0.0454(8) 0.0317(7) -0.0023(6) 0.0076(6) -0.0036(6)
O1 0.0895(11) 0.0758(10) 0.0413(7) -0.0146(7) 0.0184(7) -0.0052(8)
O2 0.0802(10) 0.0579(8) 0.0427(7) 0.0043(6) 0.0218(7) -0.0047(7)
O3 0.0806(10) 0.0562(8) 0.0379(7) -0.0061(6) 0.0212(6) -0.0070(7)
O4 0.1247(15) 0.0884(12) 0.0573(9) -0.0041(8) 0.0449(10) -0.0376(11)

loop_
_atom_type_symbol
_atom_type_description
_atom_type_scat_dispersion_real
_atom_type_scat_dispersion_imag
_atom_type_scat_source
C C 0.0033 0.0016 'International Tables Vol C Tables 4.2.6.8 and 6.1.1.4'
H H 0.0000 0.0000 'International Tables Vol C Tables 4.2.6.8 and 6.1.1.4'
N N 0.0061 0.0033 'International Tables Vol C Tables 4.2.6.8 and 6.1.1.4'
O O 0.0106 0.0060 'International Tables Vol C Tables 4.2.6.8 and 6.1.1.4'

loop_
_geom_angle_atom_site_label_1
_geom_angle_atom_site_label_2
_geom_angle_atom_site_label_3
_geom_angle
_geom_angle_site_symmetry_1
_geom_angle_site_symmetry_3
_geom_angle_publ_flag
C6 C1 N1 105.66(15) . . ?
C6 C1 C2 121.98(17) . . ?
N1 C1 C2 132.35(18) . . ?
C3 C2 C1 116.3(2) . . ?
C3 C2 H2 121.8 . . ?
C1 C2 H2 121.8 . . ?
C2 C3 C4 122.3(2) . . ?
C2 C3 H3 118.9 . . ?
C4 C3 H3 118.9 . . ?
C5 C4 C3 121.6(2) . . ?
C5 C4 H4 119.2 . . ?
C3 C4 H4 119.2 . . ?
C4 C5 C6 117.3(2) . . ?
C4 C5 H5 121.3 . . ?
C6 C5 H5 121.3 . . ?
C1 C6 C5 120.50(17) . . ?
C1 C6 C10 105.01(15) . . ?
C5 C6 C10 134.48(18) . . ?
O1 C7 O2 127.32(18) . . ?
O1 C7 N1 121.27(18) . . ?
O2 C7 N1 111.41(15) . . ?
C9 C8 O2 110.7(2) . . ?
C9 C8 H8A 109.5 . . ?
O2 C8 H8A 109.5 . . ?
C9 C8 H8B 109.5 . . ?
O2 C8 H8B 109.5 . . ?
H8A C8 H8B 108.1 . . ?
C8 C9 H9A 109.5 . . ?
C8 C9 H9B 109.5 . . ?
H9A C9 H9B 109.5 . . ?
C8 C9 H9C 109.5 . . ?
H9A C9 H9C 109.5 . . ?
H9B C9 H9C 109.5 . . ?
N2 C10 C6 112.06(15) . . ?
N2 C10 C11 121.94(16) . . ?
C6 C10 C11 126.00(15) . . ?
O4 C11 O3 124.72(18) . . ?
O4 C11 C10 121.80(19) . . ?
O3 C11 C10 113.45(15) . . ?
C13 C12 O3 109.25(19) . . ?
C13 C12 H12A 109.8 . . ?
O3 C12 H12A 109.8 . . ?
C13 C12 H12B 109.8 . . ?
O3 C12 H12B 109.8 . . ?
H12A C12 H12B 108.3 . . ?
C12 C13 H13A 109.5 . . ?
C12 C13 H13B 109.5 . . ?
H13A C13 H13B 109.5 . . ?
C12 C13 H13C 109.5 . . ?
H13A C13 H13C 109.5 . . ?
H13B C13 H13C 109.5 . . ?
N2 N1 C1 111.85(14) . . ?
N2 N1 C7 121.54(15) . . ?
C1 N1 C7 126.60(15) . . ?
C10 N2 N1 105.42(14) . . ?
C7 O2 C8 117.15(16) . . ?
C11 O3 C12 116.17(16) . . ?

loop_
_geom_bond_atom_site_label_1
_geom_bond_atom_site_label_2
_geom_bond_distance
_geom_bond_site_symmetry_2
_geom_bond_publ_flag
C1 C6 1.391(3) . ?
C1 N1 1.395(2) . ?
C1 C2 1.398(3) . ?
C2 C3 1.364(3) . ?
C2 H2 0.9300 . ?
C3 C4 1.394(3) . ?
C3 H3 0.9300 . ?
C4 C5 1.368(3) . ?
C4 H4 0.9300 . ?
C5 C6 1.395(3) . ?
C5 H5 0.9300 . ?
C6 C10 1.420(2) . ?
C7 O1 1.196(2) . ?
C7 O2 1.315(2) . ?
C7 N1 1.422(2) . ?
C8 C9 1.454(4) . ?
C8 O2 1.458(2) . ?
C8 H8A 0.9700 . ?
C8 H8B 0.9700 . ?
C9 H9A 0.9600 . ?
C9 H9B 0.9600 . ?
C9 H9C 0.9600 . ?
C10 N2 1.325(2) . ?
C10 C11 1.457(2) . ?
C11 O4 1.193(2) . ?
C11 O3 1.317(2) . ?
C12 C13 1.444(4) . ?
C12 O3 1.457(2) . ?
C12 H12A 0.9700 . ?
C12 H12B 0.9700 . ?
C13 H13A 0.9600 . ?
C13 H13B 0.9600 . ?
C13 H13C 0.9600 . ?
N1 N2 1.3585(19) . ?

loop_
_geom_torsion_atom_site_label_1
_geom_torsion_atom_site_label_2
_geom_torsion_atom_site_label_3
_geom_torsion_atom_site_label_4
_geom_torsion
_geom_torsion_site_symmetry_1
_geom_torsion_site_symmetry_2
_geom_torsion_site_symmetry_3
_geom_torsion_site_symmetry_4
_geom_torsion_publ_flag
C6 C1 C2 C3 -0.2(3) . . . . ?
N1 C1 C2 C3 178.89(19) . . . . ?
C1 C2 C3 C4 0.2(3) . . . . ?
C2 C3 C4 C5 0.2(3) . . . . ?
C3 C4 C5 C6 -0.5(3) . . . . ?
N1 C1 C6 C5 -179.41(16) . . . . ?
C2 C1 C6 C5 -0.1(3) . . . . ?
N1 C1 C6 C10 -0.28(18) . . . . ?
C2 C1 C6 C10 179.02(16) . . . . ?
C4 C5 C6 C1 0.5(3) . . . . ?
C4 C5 C6 C10 -178.4(2) . . . . ?
C1 C6 C10 N2 0.04(19) . . . . ?
C5 C6 C10 N2 179.0(2) . . . . ?
C1 C6 C10 C11 -179.99(16) . . . . ?
C5 C6 C10 C11 -1.0(3) . . . . ?
N2 C10 C11 O4 165.5(2) . . . . ?
C6 C10 C11 O4 -14.4(3) . . . . ?
N2 C10 C11 O3 -16.5(2) . . . . ?
C6 C10 C11 O3 163.58(17) . . . . ?
C6 C1 N1 N2 0.44(19) . . . . ?
C2 C1 N1 N2 -178.76(18) . . . . ?
C6 C1 N1 C7 -178.11(16) . . . . ?
C2 C1 N1 C7 2.7(3) . . . . ?
O1 C7 N1 N2 178.62(17) . . . . ?
O2 C7 N1 N2 -1.2(2) . . . . ?
O1 C7 N1 C1 -3.0(3) . . . . ?
O2 C7 N1 C1 177.17(17) . . . . ?
C6 C10 N2 N1 0.22(19) . . . . ?
C11 C10 N2 N1 -179.75(15) . . . . ?
C1 N1 N2 C10 -0.41(19) . . . . ?
C7 N1 N2 C10 178.22(15) . . . . ?
O1 C7 O2 C8 -2.4(3) . . . . ?
N1 C7 O2 C8 177.49(16) . . . . ?
C9 C8 O2 C7 99.4(3) . . . . ?
O4 C11 O3 C12 -0.1(3) . . . . ?
C10 C11 O3 C12 -178.05(18) . . . . ?
C13 C12 O3 C11 161.8(2) . . . . ?

loop_
_cod_related_entry_id
_cod_related_entry_database
_cod_related_entry_code
1 ChemSpider 30658633
